data_7220840
loop_
_publ_author_name
'Chauhan, Ashok Kumar Singh'
'Singh, Bandana'
'Srivastava, Ramesh Chandra'
'Duthie, Andrew'
'Butcher, Ray Jay'

_publ_section_title
;
 Hydrotelluration of acetylenic Esters: Structural Characterization of
 Stereoisomers of Methyl/ethyl (\b-aryltelluro)acrylates
;
_journal_name_full 'RSC Adv.'
_journal_paper_doi 10.1039/C5RA07854G
_journal_year 2015
_chemical_formula_moiety 'C14 H18 O2 Te'
_chemical_formula_sum 'C14 H18 O2 Te'
_chemical_formula_weight 345.88
_chemical_name_systematic
;
 ?
;
_space_group_crystal_system triclinic
_space_group_IT_number 2
_space_group_name_Hall '-P 1'
_space_group_name_H-M_alt 'P -1'
_symmetry_space_group_name_Hall '-P 1'
_symmetry_space_group_name_H-M 'P -1'
_atom_sites_solution_hydrogens geom
_audit_creation_method SHELXL-2013
_audit_update_record
;
2015-06-02 deposited with the CCDC.
2015-06-16 downloaded from the CCDC.
;
_cell_angle_alpha 88.279(3)
_cell_angle_beta 86.598(3)
_cell_angle_gamma 79.657(2)
_cell_formula_units_Z 4
_cell_length_a 7.4608(2)
_cell_length_b 10.2199(3)
_cell_length_c 18.9450(7)
_cell_measurement_reflns_used 8856
_cell_measurement_temperature 120(2)
_cell_measurement_theta_max 29.7777
_cell_measurement_theta_min 2.7738
_cell_volume 1418.28(8)
_computing_cell_refinement
;
CrysAlisPro, Agilent Technologies,
Version 1.171.35.21 (release 20-01-2012 CrysAlis171 .NET)
(compiled Jan 23 2012,18:06:46)
;
_computing_data_collection
;
CrysAlisPro, Agilent Technologies,
Version 1.171.35.21 (release 20-01-2012 CrysAlis171 .NET)
(compiled Jan 23 2012,18:06:46)
;
_computing_data_reduction
;
CrysAlisPro, Agilent Technologies,
Version 1.171.35.21 (release 20-01-2012 CrysAlis171 .NET)
(compiled Jan 23 2012,18:06:46)
;
_computing_molecular_graphics 'SHELXTL (Sheldrick, 2008)'
_computing_publication_material 'SHELXTL (Sheldrick, 2008)'
_computing_structure_refinement 'SHELXL-2013 (Sheldrick, 2008)'
_computing_structure_solution 'Superflip (Palatinus & Chapius, 2007)'
_diffrn_ambient_temperature 120(2)
_diffrn_detector_area_resol_mean 5.3250
_diffrn_measured_fraction_theta_full 0.997
_diffrn_measured_fraction_theta_max 0.861
_diffrn_measurement_device_type 'SuperNova, Dual, Cu at zero, Atlas'
_diffrn_measurement_method '\w scans'
_diffrn_radiation_type MoK\a
_diffrn_radiation_wavelength 0.71073
_diffrn_reflns_av_R_equivalents 0.0430
_diffrn_reflns_av_unetI/netI 0.0456
_diffrn_reflns_laue_measured_fraction_full 0.997
_diffrn_reflns_laue_measured_fraction_max 0.861
_diffrn_reflns_limit_h_max 9
_diffrn_reflns_limit_h_min -9
_diffrn_reflns_limit_k_max 13
_diffrn_reflns_limit_k_min -13
_diffrn_reflns_limit_l_max 25
_diffrn_reflns_limit_l_min -26
_diffrn_reflns_number 22076
_diffrn_reflns_point_group_measured_fraction_full 0.997
_diffrn_reflns_point_group_measured_fraction_max 0.861
_diffrn_reflns_theta_full 25.500
_diffrn_reflns_theta_max 29.844
_diffrn_reflns_theta_min 2.925
_exptl_absorpt_coefficient_mu 2.086
_exptl_absorpt_correction_T_max 0.877
_exptl_absorpt_correction_T_min 0.692
_exptl_absorpt_correction_type analytical
_exptl_absorpt_process_details
;
CrysAlisPro, Agilent Technologies,
Version 1.171.35.21 (release 20-01-2012 CrysAlis171 .NET)
(compiled Jan 23 2012,18:06:46)
Analytical numeric absorption correction using a multifaceted crystal
            model based on expressions derived by R.C. Clark & J.S. Reid.
(Clark, R. C. & Reid, J. S. (1995). Acta Cryst. A51, 887-897)
;
_exptl_crystal_colour colorless
_exptl_crystal_density_diffrn 1.620
_exptl_crystal_description prism
_exptl_crystal_F_000 680
_exptl_crystal_size_max 0.2221
_exptl_crystal_size_mid 0.1404
_exptl_crystal_size_min 0.0653
_refine_diff_density_max 3.011
_refine_diff_density_min -1.053
_refine_diff_density_rms 0.125
_refine_ls_extinction_method none
_refine_ls_goodness_of_fit_ref 1.035
_refine_ls_hydrogen_treatment constr
_refine_ls_matrix_type full
_refine_ls_number_parameters 315
_refine_ls_number_reflns 7036
_refine_ls_number_restraints 0
_refine_ls_restrained_S_all 1.035
_refine_ls_R_factor_all 0.0584
_refine_ls_R_factor_gt 0.0405
_refine_ls_shift/su_max 0.002
_refine_ls_shift/su_mean 0.000
_refine_ls_structure_factor_coef Fsqd
_refine_ls_weighting_details 'w=1/[\s^2^(Fo^2^)+(0.0302P)^2^+4.3282P] where P=(Fo^2^+2Fc^2^)/3'
_refine_ls_weighting_scheme calc
_refine_ls_wR_factor_gt 0.0846
_refine_ls_wR_factor_ref 0.0970
_reflns_Friedel_coverage 0.000
_reflns_number_gt 5494
_reflns_number_total 7036
_reflns_threshold_expression 'I > 2\s(I)'
_cod_data_source_file c5ra07854g2.cif
_cod_data_source_block 3Ba
_cod_database_code 7220840
_shelx_space_group_comment
;
The symmetry employed for this shelxl refinement is uniquely defined
by the following loop, which should always be used as a source of
symmetry information in preference to the above space-group names.
They are only intended as comments.
;
_shelxl_version_number 2013-4

loop_
_space_group_symop_operation_xyz
'x, y, z'
'-x, -y, -z'

loop_
_atom_site_label
_atom_site_type_symbol
_atom_site_fract_x
_atom_site_fract_y
_atom_site_fract_z
_atom_site_U_iso_or_equiv
_atom_site_adp_type
_atom_site_occupancy
_atom_site_site_symmetry_order
_atom_site_calc_flag
_atom_site_refinement_flags_posn
_atom_site_refinement_flags_adp
Te Te 0.40645(4) 0.60354(2) 0.24733(2) 0.02772(9) Uani 1 1 d . .
Te' Te 0.72217(4) 0.87348(3) 0.73095(2) 0.03112(9) Uani 1 1 d . .
O1 O 0.5850(4) 0.4579(3) 0.36118(15) 0.0281(6) Uani 1 1 d . .
O1' O 0.7249(5) 1.0033(3) 0.59621(15) 0.0332(7) Uani 1 1 d . .
O2' O 0.7492(4) 0.9248(3) 0.48584(15) 0.0291(6) Uani 1 1 d . .
O2 O 0.7178(4) 0.5216(3) 0.45487(15) 0.0272(6) Uani 1 1 d . .
C6 C 0.2949(6) 0.7694(4) 0.1820(2) 0.0240(8) Uani 1 1 d . .
C1' C 0.7209(6) 0.7434(4) 0.6490(2) 0.0281(9) Uani 1 1 d . .
H1' H 0.7162 0.6534 0.6618 0.034 Uiso 1 1 calc R U
C7' C 0.6159(6) 0.7049(4) 0.8602(2) 0.0312(9) Uani 1 1 d . .
C1 C 0.5055(6) 0.7261(4) 0.3159(2) 0.0272(9) Uani 1 1 d . .
H1 H 0.4850 0.8188 0.3051 0.033 Uiso 1 1 calc R U
C6' C 0.7540(6) 0.7156(4) 0.8084(2) 0.0254(8) Uani 1 1 d . .
C8' C 0.6455(7) 0.6036(5) 0.9113(2) 0.0352(10) Uani 1 1 d . .
H8' H 0.5515 0.5964 0.9466 0.042 Uiso 1 1 calc R U
C9 C 0.1464(6) 0.9892(4) 0.0987(2) 0.0316(10) Uani 1 1 d . .
C13 C 0.0681(8) 1.1109(4) 0.0552(3) 0.0421(12) Uani 1 1 d . .
H13A H 0.1310 1.1071 0.0082 0.063 Uiso 1 1 calc R U
H13B H 0.0852 1.1914 0.0789 0.063 Uiso 1 1 calc R U
H13C H -0.0624 1.1129 0.0505 0.063 Uiso 1 1 calc R U
C2' C 0.7263(6) 0.7744(4) 0.5797(2) 0.0289(9) Uani 1 1 d . .
H2' H 0.7256 0.7077 0.5459 0.035 Uiso 1 1 calc R U
C13' C 0.8373(8) 0.4029(5) 0.9682(3) 0.0439(12) Uani 1 1 d . .
H13A' H 0.9679 0.3669 0.9699 0.066 Uiso 1 1 calc R U
H13B' H 0.7723 0.3319 0.9564 0.066 Uiso 1 1 calc R U
H13C' H 0.7903 0.4388 1.0144 0.066 Uiso 1 1 calc R U
C2 C 0.5952(6) 0.6854(4) 0.3737(2) 0.0264(9) Uani 1 1 d . .
H2 H 0.6363 0.7486 0.4016 0.032 Uiso 1 1 calc R U
C3 C 0.6308(5) 0.5449(4) 0.3945(2) 0.0230(8) Uani 1 1 d . .
C8 C 0.3253(6) 0.9264(4) 0.0869(2) 0.0323(10) Uani 1 1 d . .
H8 H 0.3982 0.9588 0.0498 0.039 Uiso 1 1 calc R U
C3' C 0.7331(6) 0.9116(4) 0.5562(2) 0.0259(8) Uani 1 1 d . .
C7 C 0.4023(6) 0.8168(4) 0.1277(2) 0.0293(9) Uani 1 1 d . .
C11 C 0.1111(6) 0.8297(4) 0.1947(2) 0.0270(9) Uani 1 1 d . .
C10 C 0.0417(6) 0.9392(4) 0.1521(2) 0.0295(9) Uani 1 1 d . .
H10 H -0.0820 0.9807 0.1602 0.035 Uiso 1 1 calc R U
C4' C 0.7528(6) 1.0588(4) 0.4595(2) 0.0291(9) Uani 1 1 d . .
H4A' H 0.8593 1.0911 0.4769 0.035 Uiso 1 1 calc R U
H4B' H 0.6405 1.1193 0.4764 0.035 Uiso 1 1 calc R U
C9' C 0.8085(6) 0.5126(4) 0.9124(2) 0.0312(9) Uani 1 1 d . .
C10' C 0.9433(6) 0.5258(4) 0.8603(2) 0.0305(9) Uani 1 1 d . .
H10' H 1.0552 0.4644 0.8600 0.037 Uiso 1 1 calc R U
C5 C 0.8465(6) 0.3763(4) 0.5477(2) 0.0312(9) Uani 1 1 d . .
H5A H 0.8658 0.2843 0.5659 0.047 Uiso 1 1 calc R U
H5B H 0.7676 0.4339 0.5816 0.047 Uiso 1 1 calc R U
H5C H 0.9642 0.4060 0.5407 0.047 Uiso 1 1 calc R U
C11' C 0.9206(6) 0.6253(4) 0.8086(2) 0.0294(9) Uani 1 1 d . .
C4 C 0.7565(6) 0.3835(4) 0.4777(2) 0.0272(9) Uani 1 1 d . .
H4A H 0.8389 0.3305 0.4420 0.033 Uiso 1 1 calc R U
H4B H 0.6420 0.3471 0.4833 0.033 Uiso 1 1 calc R U
C5' C 0.7654(7) 1.0561(5) 0.3799(2) 0.0395(11) Uani 1 1 d . .
H5A' H 0.7584 1.1470 0.3608 0.059 Uiso 1 1 calc R U
H5B' H 0.6644 1.0178 0.3634 0.059 Uiso 1 1 calc R U
H5C' H 0.8817 1.0018 0.3637 0.059 Uiso 1 1 calc R U
C12 C 0.5986(7) 0.7530(5) 0.1101(3) 0.0475(13) Uani 1 1 d . .
H12A H 0.6717 0.7588 0.1508 0.071 Uiso 1 1 calc R U
H12B H 0.6469 0.7995 0.0693 0.071 Uiso 1 1 calc R U
H12C H 0.6042 0.6593 0.0988 0.071 Uiso 1 1 calc R U
C14 C -0.0114(7) 0.7839(5) 0.2524(2) 0.0378(11) Uani 1 1 d . .
H14A H -0.1338 0.8378 0.2508 0.057 Uiso 1 1 calc R U
H14B H 0.0378 0.7936 0.2984 0.057 Uiso 1 1 calc R U
H14C H -0.0182 0.6902 0.2456 0.057 Uiso 1 1 calc R U
C12' C 0.4315(7) 0.7973(5) 0.8624(3) 0.0493(13) Uani 1 1 d . .
H12A' H 0.4489 0.8889 0.8688 0.074 Uiso 1 1 calc R U
H12B' H 0.3540 0.7707 0.9018 0.074 Uiso 1 1 calc R U
H12C' H 0.3730 0.7919 0.8179 0.074 Uiso 1 1 calc R U
C14' C 1.0758(7) 0.6311(6) 0.7539(3) 0.0487(13) Uani 1 1 d . .
H14A' H 1.1860 0.5718 0.7688 0.073 Uiso 1 1 calc R U
H14B' H 1.0990 0.7224 0.7494 0.073 Uiso 1 1 calc R U
H14C' H 1.0429 0.6027 0.7082 0.073 Uiso 1 1 calc R U

loop_
_atom_site_aniso_label
_atom_site_aniso_U_11
_atom_site_aniso_U_22
_atom_site_aniso_U_33
_atom_site_aniso_U_23
_atom_site_aniso_U_13
_atom_site_aniso_U_12
Te 0.03984(17) 0.01849(13) 0.02509(15) 0.00329(10) -0.01178(11) -0.00324(11)
Te' 0.04947(19) 0.01861(14) 0.02668(15) 0.00357(11) -0.01433(12) -0.00655(11)
O1 0.0374(17) 0.0216(14) 0.0254(14) -0.0010(12) -0.0076(12) -0.0038(12)
O1' 0.054(2) 0.0197(14) 0.0270(15) 0.0017(12) -0.0102(14) -0.0065(13)
O2' 0.0404(18) 0.0199(14) 0.0266(15) 0.0028(12) -0.0051(13) -0.0035(12)
O2 0.0328(16) 0.0218(14) 0.0274(15) 0.0045(12) -0.0082(12) -0.0049(11)
C6 0.034(2) 0.0188(18) 0.0198(18) 0.0018(15) -0.0084(16) -0.0037(15)
C1' 0.038(2) 0.0146(18) 0.033(2) -0.0013(16) -0.0101(18) -0.0044(16)
C7' 0.034(2) 0.026(2) 0.034(2) 0.0006(18) -0.0057(19) -0.0048(17)
C1 0.039(2) 0.0183(18) 0.025(2) 0.0040(16) -0.0046(17) -0.0077(16)
C6' 0.034(2) 0.0180(18) 0.025(2) 0.0016(16) -0.0083(17) -0.0034(15)
C8' 0.038(3) 0.037(2) 0.032(2) 0.004(2) 0.0018(19) -0.011(2)
C9 0.047(3) 0.021(2) 0.029(2) 0.0023(17) -0.016(2) -0.0072(18)
C13 0.061(3) 0.026(2) 0.040(3) 0.010(2) -0.025(2) -0.005(2)
C2' 0.039(2) 0.0172(18) 0.033(2) 0.0011(17) -0.0105(18) -0.0078(16)
C13' 0.068(4) 0.036(3) 0.029(2) 0.012(2) -0.015(2) -0.014(2)
C2 0.034(2) 0.0195(18) 0.028(2) 0.0007(16) -0.0096(17) -0.0087(16)
C3 0.021(2) 0.0238(19) 0.0238(19) 0.0037(16) -0.0010(15) -0.0036(15)
C8 0.039(3) 0.032(2) 0.027(2) 0.0106(18) -0.0068(18) -0.0110(19)
C3' 0.030(2) 0.0180(18) 0.030(2) 0.0011(16) -0.0091(17) -0.0014(15)
C7 0.032(2) 0.028(2) 0.029(2) 0.0058(17) -0.0072(18) -0.0074(17)
C11 0.036(2) 0.0222(19) 0.023(2) -0.0027(16) -0.0040(17) -0.0042(16)
C10 0.034(2) 0.024(2) 0.029(2) -0.0028(17) -0.0091(18) 0.0009(17)
C4' 0.035(2) 0.0195(19) 0.033(2) 0.0047(17) -0.0080(18) -0.0062(16)
C9' 0.047(3) 0.025(2) 0.024(2) 0.0044(17) -0.0116(19) -0.0091(18)
C10' 0.034(2) 0.028(2) 0.028(2) -0.0009(18) -0.0072(18) 0.0010(17)
C5 0.032(2) 0.036(2) 0.026(2) 0.0081(18) -0.0050(17) -0.0062(18)
C11' 0.033(2) 0.030(2) 0.024(2) 0.0026(17) -0.0054(17) -0.0026(17)
C4 0.030(2) 0.0212(19) 0.028(2) 0.0036(16) -0.0037(17) -0.0002(16)
C5' 0.051(3) 0.036(2) 0.031(2) 0.007(2) -0.006(2) -0.007(2)
C12 0.036(3) 0.052(3) 0.051(3) 0.017(3) -0.002(2) 0.000(2)
C14 0.038(3) 0.040(3) 0.032(2) 0.002(2) 0.008(2) -0.003(2)
C12' 0.035(3) 0.048(3) 0.060(3) 0.005(3) -0.002(2) 0.005(2)
C14' 0.038(3) 0.065(4) 0.037(3) 0.016(3) 0.002(2) 0.002(2)

loop_
_atom_type_symbol
_atom_type_description
_atom_type_scat_dispersion_real
_atom_type_scat_dispersion_imag
_atom_type_scat_source
C C 0.0033 0.0016 'International Tables Vol C Tables 4.2.6.8 and 6.1.1.4'
H H 0.0000 0.0000 'International Tables Vol C Tables 4.2.6.8 and 6.1.1.4'
O O 0.0106 0.0060 'International Tables Vol C Tables 4.2.6.8 and 6.1.1.4'
Te Te -0.5308 1.6751 'International Tables Vol C Tables 4.2.6.8 and 6.1.1.4'

loop_
_geom_angle_atom_site_label_1
_geom_angle_atom_site_label_2
_geom_angle_atom_site_label_3
_geom_angle
C1 Te C6 92.04(15)
C1' Te' C6' 92.50(15)
C3' O2' C4' 115.1(3)
C3 O2 C4 115.1(3)
C7 C6 C11 120.5(4)
C7 C6 Te 120.6(3)
C11 C6 Te 118.9(3)
C2' C1' Te' 126.1(3)
C2' C1' H1' 116.9
Te' C1' H1' 116.9
C8' C7' C6' 119.0(4)
C8' C7' C12' 118.2(4)
C6' C7' C12' 122.8(4)
C2 C1 Te 125.5(3)
C2 C1 H1 117.3
Te C1 H1 117.3
C7' C6' C11' 120.0(4)
C7' C6' Te' 121.0(3)
C11' C6' Te' 119.0(3)
C7' C8' C9' 122.1(4)
C7' C8' H8' 119.0
C9' C8' H8' 119.0
C8 C9 C10 118.1(4)
C8 C9 C13 120.9(4)
C10 C9 C13 121.0(4)
C9 C13 H13A 109.5
C9 C13 H13B 109.5
H13A C13 H13B 109.5
C9 C13 H13C 109.5
H13A C13 H13C 109.5
H13B C13 H13C 109.5
C1' C2' C3' 119.8(4)
C1' C2' H2' 120.1
C3' C2' H2' 120.1
C9' C13' H13A' 109.5
C9' C13' H13B' 109.5
H13A' C13' H13B' 109.5
C9' C13' H13C' 109.5
H13A' C13' H13C' 109.5
H13B' C13' H13C' 109.5
C1 C2 C3 120.8(4)
C1 C2 H2 119.6
C3 C2 H2 119.6
O1 C3 O2 123.3(3)
O1 C3 C2 123.6(4)
O2 C3 C2 113.1(3)
C9 C8 C7 122.0(4)
C9 C8 H8 119.0
C7 C8 H8 119.0
O1' C3' O2' 123.6(4)
O1' C3' C2' 123.8(4)
O2' C3' C2' 112.6(3)
C6 C7 C8 118.9(4)
C6 C7 C12 122.8(4)
C8 C7 C12 118.3(4)
C10 C11 C6 117.9(4)
C10 C11 C14 118.9(4)
C6 C11 C14 123.2(4)
C9 C10 C11 122.6(4)
C9 C10 H10 118.7
C11 C10 H10 118.7
O2' C4' C5' 108.0(3)
O2' C4' H4A' 110.1
C5' C4' H4A' 110.1
O2' C4' H4B' 110.1
C5' C4' H4B' 110.1
H4A' C4' H4B' 108.4
C10' C9' C8' 117.6(4)
C10' C9' C13' 121.2(4)
C8' C9' C13' 121.1(4)
C11' C10' C9' 122.4(4)
C11' C10' H10' 118.8
C9' C10' H10' 118.8
C4 C5 H5A 109.5
C4 C5 H5B 109.5
H5A C5 H5B 109.5
C4 C5 H5C 109.5
H5A C5 H5C 109.5
H5B C5 H5C 109.5
C10' C11' C6' 118.9(4)
C10' C11' C14' 118.4(4)
C6' C11' C14' 122.7(4)
O2 C4 C5 108.0(3)
O2 C4 H4A 110.1
C5 C4 H4A 110.1
O2 C4 H4B 110.1
C5 C4 H4B 110.1
H4A C4 H4B 108.4
C4' C5' H5A' 109.5
C4' C5' H5B' 109.5
H5A' C5' H5B' 109.5
C4' C5' H5C' 109.5
H5A' C5' H5C' 109.5
H5B' C5' H5C' 109.5
C7 C12 H12A 109.5
C7 C12 H12B 109.5
H12A C12 H12B 109.5
C7 C12 H12C 109.5
H12A C12 H12C 109.5
H12B C12 H12C 109.5
C11 C14 H14A 109.5
C11 C14 H14B 109.5
H14A C14 H14B 109.5
C11 C14 H14C 109.5
H14A C14 H14C 109.5
H14B C14 H14C 109.5
C7' C12' H12A' 109.5
C7' C12' H12B' 109.5
H12A' C12' H12B' 109.5
C7' C12' H12C' 109.5
H12A' C12' H12C' 109.5
H12B' C12' H12C' 109.5
C11' C14' H14A' 109.5
C11' C14' H14B' 109.5
H14A' C14' H14B' 109.5
C11' C14' H14C' 109.5
H14A' C14' H14C' 109.5
H14B' C14' H14C' 109.5

loop_
_geom_bond_atom_site_label_1
_geom_bond_atom_site_label_2
_geom_bond_distance
Te C1 2.085(4)
Te C6 2.141(4)
Te' C1' 2.076(4)
Te' C6' 2.138(4)
O1 C3 1.215(5)
O1' C3' 1.214(5)
O2' C3' 1.337(5)
O2' C4' 1.447(5)
O2 C3 1.342(5)
O2 C4 1.447(5)
C6 C7 1.396(6)
C6 C11 1.409(6)
C1' C2' 1.341(6)
C1' H1' 0.9500
C7' C8' 1.393(6)
C7' C6' 1.398(6)
C7' C12' 1.522(6)
C1 C2 1.334(6)
C1 H1 0.9500
C6' C11' 1.409(6)
C8' C9' 1.393(7)
C8' H8' 0.9500
C9 C8 1.382(7)
C9 C10 1.383(6)
C9 C13 1.517(6)
C13 H13A 0.9800
C13 H13B 0.9800
C13 H13C 0.9800
C2' C3' 1.467(5)
C2' H2' 0.9500
C13' C9' 1.514(6)
C13' H13A' 0.9800
C13' H13B' 0.9800
C13' H13C' 0.9800
C2 C3 1.459(5)
C2 H2 0.9500
C8 C7 1.398(6)
C8 H8 0.9500
C7 C12 1.514(7)
C11 C10 1.400(6)
C11 C14 1.501(6)
C10 H10 0.9500
C4' C5' 1.507(6)
C4' H4A' 0.9900
C4' H4B' 0.9900
C9' C10' 1.388(6)
C10' C11' 1.385(6)
C10' H10' 0.9500
C5 C4 1.515(6)
C5 H5A 0.9800
C5 H5B 0.9800
C5 H5C 0.9800
C11' C14' 1.515(7)
C4 H4A 0.9900
C4 H4B 0.9900
C5' H5A' 0.9800
C5' H5B' 0.9800
C5' H5C' 0.9800
C12 H12A 0.9800
C12 H12B 0.9800
C12 H12C 0.9800
C14 H14A 0.9800
C14 H14B 0.9800
C14 H14C 0.9800
C12' H12A' 0.9800
C12' H12B' 0.9800
C12' H12C' 0.9800
C14' H14A' 0.9800
C14' H14B' 0.9800
C14' H14C' 0.9800

loop_
_geom_torsion_atom_site_label_1
_geom_torsion_atom_site_label_2
_geom_torsion_atom_site_label_3
_geom_torsion_atom_site_label_4
_geom_torsion
C8' C7' C6' C11' -0.4(6)
C12' C7' C6' C11' -178.9(4)
C8' C7' C6' Te' -177.4(3)
C12' C7' C6' Te' 4.2(6)
C6' C7' C8' C9' 0.0(7)
C12' C7' C8' C9' 178.5(4)
Te' C1' C2' C3' -0.2(6)
Te C1 C2 C3 -0.6(6)
C4 O2 C3 O1 0.8(5)
C4 O2 C3 C2 -179.9(3)
C1 C2 C3 O1 1.1(7)
C1 C2 C3 O2 -178.3(4)
C10 C9 C8 C7 -1.1(6)
C13 C9 C8 C7 177.9(4)
C4' O2' C3' O1' -1.1(6)
C4' O2' C3' C2' 178.8(3)
C1' C2' C3' O1' -3.9(7)
C1' C2' C3' O2' 176.1(4)
C11 C6 C7 C8 1.0(6)
Te C6 C7 C8 -179.1(3)
C11 C6 C7 C12 -177.9(4)
Te C6 C7 C12 2.0(6)
C9 C8 C7 C6 0.0(6)
C9 C8 C7 C12 179.0(4)
C7 C6 C11 C10 -1.1(6)
Te C6 C11 C10 179.1(3)
C7 C6 C11 C14 -179.8(4)
Te C6 C11 C14 0.3(5)
C8 C9 C10 C11 1.0(6)
C13 C9 C10 C11 -177.9(4)
C6 C11 C10 C9 0.0(6)
C14 C11 C10 C9 178.8(4)
C3' O2' C4' C5' -178.3(4)
C7' C8' C9' C10' 0.1(7)
C7' C8' C9' C13' -179.7(4)
C8' C9' C10' C11' 0.3(6)
C13' C9' C10' C11' 180.0(4)
C9' C10' C11' C6' -0.7(6)
C9' C10' C11' C14' -179.9(4)
C7' C6' C11' C10' 0.8(6)
Te' C6' C11' C10' 177.8(3)
C7' C6' C11' C14' 179.9(4)
Te' C6' C11' C14' -3.1(6)
C3 O2 C4 C5 -177.5(3)
